data_4301333
loop_
_publ_author_name
'Vadapalli Chandrasekhar'
'Balasubramanian Murugesa Pandian'
'Jagadese J. Vittal'
'Rodolphe Cl\'erac'

_publ_contact_author_address
;Head, Department of Chemistry
Indian Institute of Technology Kanpur
Kanpur 208016
Uttarpradesh
India
;
_publ_contact_author_email vc@iitk.ac.in
_publ_contact_author_fax '+91-512-259 7436'
_publ_contact_author_name 'Prof. V. Chandrasekhar'
_publ_contact_author_phone '+91-512-259 7259'
_publ_section_title
;
 Synthesis, Structure, and Magnetism of Heterobimetallic Trinuclear
 Complexes {[L2Co2Ln][X]} [Ln = Eu, X = Cl; Ln = Tb, Dy, Ho, X = NO3; LH3=
 (S)P[N(Me)N=CH-C6H3-2-OH-3-OMe]3]: A 3d-4f Family of Single-Molecule
 Magnets
;
_journal_name_full 'Inorganic Chemistry'
_journal_page_first 1148
_journal_page_last 1157
_journal_paper_doi 10.1021/ic801905p
_journal_volume 48
_journal_year 2009
_chemical_formula_sum 'C56 H66 Cl6 Co2 Dy N13 O17 P2 S2'
_chemical_formula_weight 1812.34
_chemical_name_systematic ?
_space_group_IT_number 2
_symmetry_cell_setting triclinic
_symmetry_space_group_name_Hall '-P 1'
_symmetry_space_group_name_H-M 'P -1'
_atom_sites_solution_hydrogens geom
_atom_sites_solution_primary direct
_atom_sites_solution_secondary difmap
_audit_creation_method SHELXL-97
_cell_angle_alpha 84.513(3)
_cell_angle_beta 72.507(3)
_cell_angle_gamma 62.187(3)
_cell_formula_units_Z 1
_cell_length_a 11.4217(18)
_cell_length_b 12.1315(19)
_cell_length_c 15.649(2)
_cell_measurement_reflns_used 1910
_cell_measurement_temperature 100(2)
_cell_measurement_theta_max 23.16
_cell_measurement_theta_min 2.28
_cell_volume 1826.6(5)
_computing_cell_refinement 'Bruker SMART'
_computing_data_collection 'Bruker SMART'
_computing_data_reduction 'Bruker SAINT'
_computing_molecular_graphics 'Bruker SHELXTL'
_computing_publication_material 'Bruker SHELXTL'
_computing_structure_refinement 'SHELXL-97 (Sheldrick, 1997)'
_computing_structure_solution 'SHELXS-97 (Sheldrick, 1990)'
_diffrn_ambient_temperature 100(2)
_diffrn_measured_fraction_theta_full 0.978
_diffrn_measured_fraction_theta_max 0.978
_diffrn_radiation_monochromator graphite
_diffrn_radiation_source 'fine-focus sealed tube'
_diffrn_radiation_type MoK\a
_diffrn_radiation_wavelength 0.71073
_diffrn_reflns_av_R_equivalents 0.0375
_diffrn_reflns_av_sigmaI/netI 0.0851
_diffrn_reflns_limit_h_max 12
_diffrn_reflns_limit_h_min -14
_diffrn_reflns_limit_k_max 14
_diffrn_reflns_limit_k_min -14
_diffrn_reflns_limit_l_max 19
_diffrn_reflns_limit_l_min -19
_diffrn_reflns_number 10349
_diffrn_reflns_theta_full 26.00
_diffrn_reflns_theta_max 26.00
_diffrn_reflns_theta_min 2.09
_exptl_absorpt_coefficient_mu 1.854
_exptl_absorpt_correction_T_max 0.8658
_exptl_absorpt_correction_T_min 0.8363
_exptl_absorpt_correction_type empirical
_exptl_absorpt_process_details SADABS
_exptl_crystal_colour red
_exptl_crystal_density_diffrn 1.648
_exptl_crystal_density_method 'not measured'
_exptl_crystal_description block
_exptl_crystal_F_000 913
_exptl_crystal_size_max 0.10
_exptl_crystal_size_mid 0.09
_exptl_crystal_size_min 0.08
_refine_diff_density_max 1.865
_refine_diff_density_min -0.707
_refine_diff_density_rms 0.164
_refine_ls_extinction_method none
_refine_ls_goodness_of_fit_ref 1.063
_refine_ls_hydrogen_treatment constr
_refine_ls_matrix_type full
_refine_ls_number_parameters 488
_refine_ls_number_reflns 7005
_refine_ls_number_restraints 472
_refine_ls_restrained_S_all 1.033
_refine_ls_R_factor_all 0.0749
_refine_ls_R_factor_gt 0.0598
_refine_ls_shift/su_max 0.000
_refine_ls_shift/su_mean 0.000
_refine_ls_structure_factor_coef Fsqd
_refine_ls_weighting_details 'calc w=1/[\s^2^(Fo^2^)+(0.0766P)^2^+3.3112P] where P=(Fo^2^+2Fc^2^)/3'
_refine_ls_weighting_scheme calc
_refine_ls_wR_factor_gt 0.1511
_refine_ls_wR_factor_ref 0.1600
_reflns_number_gt 5628
_reflns_number_total 7005
_reflns_threshold_expression >2sigma(I)
_cod_data_source_file ic801905p_si_001_3.cif
_cod_data_source_block Co2Dy
_cod_depositor_comments
;
 Marking attached hydrogen atoms.

 2017-01-03

The following automatic conversions were performed:
'_symmetry_cell_setting' value 'Triclinic' changed to 'triclinic'
according to '/home/saulius/struct/CIF-dictionaries/cif_core.dic'
dictionary named 'cif_core.dic' version 2.4.1 from 2010-06-29.

Automatic conversion script
Id: cif_fix_enum 1527 2010-12-29 10:47:43Z saulius 
;
_cod_original_cell_volume 1826.5(5)
_cod_database_code 4301333

loop_
_symmetry_equiv_pos_as_xyz
'x, y, z'
'-x, -y, -z'

loop_
_atom_site_label
_atom_site_type_symbol
_atom_site_fract_x
_atom_site_fract_y
_atom_site_fract_z
_atom_site_U_iso_or_equiv
_atom_site_adp_type
_atom_site_occupancy
_atom_site_symmetry_multiplicity
_atom_site_calc_flag
_atom_site_refinement_flags
_atom_site_disorder_assembly
_atom_site_disorder_group
_atom_site_attached_hydrogens
Co1 Co 0.09141(8) 0.54180(8) 0.28456(5) 0.0156(2) Uani 1 1 d U . . 0
Dy1 Dy 0.0000 0.5000 0.5000 0.01334(14) Uani 1 2 d SU . . 0
P1 P 0.17981(18) 0.58292(18) 0.06596(11) 0.0245(4) Uani 1 1 d U . . 0
S1 S 0.2278(2) 0.6086(2) -0.06065(12) 0.0336(5) Uani 1 1 d U . . 0
N1 N 0.0495(6) 0.5474(6) 0.0994(4) 0.0290(13) Uani 1 1 d U . . 0
N2 N 0.0427(6) 0.4857(5) 0.1836(4) 0.0253(12) Uani 1 1 d U . . 0
N3 N 0.3086(7) 0.4679(7) 0.0979(4) 0.0397(16) Uani 1 1 d U . . 0
N4 N 0.2939(6) 0.4730(6) 0.1927(4) 0.0327(14) Uani 1 1 d U . . 0
N5 N 0.1321(7) 0.7087(6) 0.1288(4) 0.0357(14) Uani 1 1 d U . . 0
N6 N 0.0493(6) 0.7110(6) 0.2202(4) 0.0290(13) Uani 1 1 d U . . 0
N7 N 0.6533(16) 0.9522(14) -0.0466(11) 0.052(4) Uani 0.50 1 d PU . . 0
O1 O 0.0204(4) 0.4210(4) 0.3611(3) 0.0161(9) Uani 1 1 d U . . 0
O2 O -0.0564(5) 0.2922(4) 0.4896(3) 0.0208(10) Uani 1 1 d U . . 0
O3 O 0.1928(4) 0.4959(4) 0.3826(3) 0.0155(9) Uani 1 1 d U . . 0
O4 O 0.2565(4) 0.4441(4) 0.5331(3) 0.0196(9) Uani 1 1 d U . . 0
O5 O -0.0637(4) 0.6556(4) 0.3953(3) 0.0148(9) Uani 1 1 d U . . 0
O6 O -0.2284(4) 0.7448(4) 0.5553(3) 0.0189(9) Uani 1 1 d U . . 0
O7 O 0.6253(15) 1.0631(12) -0.0452(10) 0.061(4) Uani 0.50 1 d PU . . 0
O8 O 0.6204(18) 0.9125(14) -0.1123(12) 0.081(5) Uani 0.50 1 d PU . . 0
O9 O 0.7095(13) 0.8798(11) 0.0044(8) 0.053(3) Uani 0.50 1 d PU . . 0
C1 C -0.0877(7) 0.6364(7) 0.0910(5) 0.0241(15) Uani 1 1 d U . . 0
H1A H -0.1355 0.5907 0.0828 0.036 Uiso 1 1 calc R . . 0
H1B H -0.0773 0.6866 0.0390 0.036 Uiso 1 1 calc R . . 0
H1C H -0.1418 0.6914 0.1455 0.036 Uiso 1 1 calc R . . 0
C2 C 0.0308(8) 0.3851(7) 0.1774(5) 0.0312(16) Uani 1 1 d U . . 0
H2 H 0.0319 0.3635 0.1203 0.037 Uiso 1 1 calc R . . 0
C3 C 0.0162(8) 0.3037(7) 0.2483(5) 0.0259(15) Uani 1 1 d U . . 0
C4 C 0.0051(8) 0.1991(7) 0.2273(5) 0.0311(16) Uani 1 1 d U . . 0
H4 H 0.0149 0.1818 0.1669 0.037 Uiso 1 1 calc R . . 0
C5 C -0.0195(7) 0.1225(7) 0.2916(5) 0.0265(15) Uani 1 1 d U . . 0
H5 H -0.0213 0.0498 0.2757 0.032 Uiso 1 1 calc R . . 0
C6 C -0.0417(7) 0.1513(6) 0.3802(5) 0.0226(14) Uani 1 1 d U . . 0
H6 H -0.0637 0.1003 0.4256 0.027 Uiso 1 1 calc R . . 0
C7 C -0.0325(6) 0.2533(6) 0.4040(4) 0.0169(12) Uani 1 1 d U . . 0
C8 C 0.0025(6) 0.3299(5) 0.3376(4) 0.0160(12) Uani 1 1 d U . . 0
C9 C -0.1167(7) 0.2346(6) 0.5601(5) 0.0244(15) Uani 1 1 d U . . 0
H9A H -0.2019 0.2428 0.5516 0.037 Uiso 1 1 calc R . . 0
H9B H -0.1381 0.2754 0.6178 0.037 Uiso 1 1 calc R . . 0
H9C H -0.0515 0.1460 0.5593 0.037 Uiso 1 1 calc R . . 0
C10 C 0.3784(9) 0.3421(9) 0.0560(6) 0.061(3) Uani 1 1 d U . . 0
H10A H 0.4696 0.2959 0.0660 0.092 Uiso 1 1 calc R . . 0
H10B H 0.3894 0.3473 -0.0086 0.092 Uiso 1 1 calc R . . 0
H10C H 0.3230 0.2988 0.0824 0.092 Uiso 1 1 calc R . . 0
C11 C 0.4081(7) 0.4423(7) 0.2088(5) 0.0321(17) Uani 1 1 d U . . 0
H11 H 0.4867 0.4252 0.1584 0.039 Uiso 1 1 calc R . . 0
C12 C 0.4291(7) 0.4314(6) 0.2957(5) 0.0227(14) Uani 1 1 d U . . 0
C13 C 0.5678(7) 0.3839(7) 0.2973(5) 0.0267(16) Uani 1 1 d U . . 0
H13 H 0.6385 0.3695 0.2423 0.032 Uiso 1 1 calc R . . 0
C14 C 0.6028(7) 0.3584(6) 0.3754(5) 0.0205(14) Uani 1 1 d U . . 0
H14 H 0.6964 0.3274 0.3746 0.025 Uiso 1 1 calc R . . 0
C15 C 0.5000(6) 0.3782(5) 0.4565(4) 0.0167(13) Uani 1 1 d U . . 0
H15 H 0.5241 0.3599 0.5111 0.020 Uiso 1 1 calc R . . 0
C16 C 0.3639(6) 0.4241(6) 0.4580(4) 0.0165(12) Uani 1 1 d U . . 0
C17 C 0.3238(6) 0.4521(5) 0.3772(4) 0.0155(12) Uani 1 1 d U . . 0
C18 C 0.2930(7) 0.4001(6) 0.6143(4) 0.0204(14) Uani 1 1 d U . . 0
H18A H 0.3566 0.3104 0.6062 0.031 Uiso 1 1 calc R . . 0
H18B H 0.2093 0.4151 0.6634 0.031 Uiso 1 1 calc R . . 0
H18C H 0.3381 0.4447 0.6287 0.031 Uiso 1 1 calc R . . 0
C19 C 0.2256(9) 0.7614(9) 0.1231(5) 0.045(2) Uani 1 1 d U . . 0
H19A H 0.1717 0.8486 0.1462 0.067 Uiso 1 1 calc R . . 0
H19B H 0.2791 0.7574 0.0604 0.067 Uiso 1 1 calc R . . 0
H19C H 0.2887 0.7137 0.1589 0.067 Uiso 1 1 calc R . . 0
C20 C -0.0556(8) 0.8211(7) 0.2457(5) 0.0296(16) Uani 1 1 d U . . 0
H20 H -0.0688 0.8827 0.2022 0.036 Uiso 1 1 calc R . . 0
C21 C -0.1523(7) 0.8574(6) 0.3330(5) 0.0223(14) Uani 1 1 d U . . 0
C22 C -0.2508(7) 0.9859(6) 0.3493(5) 0.0243(14) Uani 1 1 d U . . 0
H22 H -0.2558 1.0399 0.3009 0.029 Uiso 1 1 calc R . . 0
C23 C -0.3368(7) 1.0323(6) 0.4319(5) 0.0270(15) Uani 1 1 d U . . 0
H23 H -0.4008 1.1186 0.4414 0.032 Uiso 1 1 calc R . . 0
C24 C -0.3322(7) 0.9538(6) 0.5039(5) 0.0225(14) Uani 1 1 d U . . 0
H24 H -0.3929 0.9870 0.5621 0.027 Uiso 1 1 calc R . . 0
C25 C -0.2404(7) 0.8293(6) 0.4906(4) 0.0174(13) Uani 1 1 d U . . 0
C26 C -0.1480(6) 0.7756(6) 0.4048(4) 0.0148(12) Uani 1 1 d U . . 0
C27 C -0.3108(7) 0.7960(6) 0.6449(4) 0.0216(14) Uani 1 1 d U . . 0
H27A H -0.2911 0.8611 0.6597 0.032 Uiso 1 1 calc R . . 0
H27B H -0.2885 0.7297 0.6873 0.032 Uiso 1 1 calc R . . 0
H27C H -0.4091 0.8321 0.6489 0.032 Uiso 1 1 calc R . . 0
O10 O 0.8216(19) 0.9830(17) 0.0801(12) 0.023(4) Uiso 0.25 1 d PU . . 2
O10A O 0.849(2) 0.917(2) -0.0129(16) 0.043(6) Uiso 0.25 1 d PU . . 2
O10B O 0.942(2) 1.0413(19) 0.0691(15) 0.037(5) Uiso 0.25 1 d PU . . 2
O10C O 0.741(3) 1.098(2) 0.1135(17) 0.050(6) Uiso 0.25 1 d PU . . 2
C28 C 0.5143(10) 0.1533(8) 0.7918(7) 0.056(3) Uani 1 1 d U . . 1
Cl1 Cl 0.4576(3) 0.3115(2) 0.79181(18) 0.0564(7) Uani 1 1 d U A . 0
Cl2 Cl 0.4200(2) 0.10969(18) 0.74306(14) 0.0360(5) Uani 1 1 d U A . 0
Cl3 Cl 0.6879(4) 0.1060(5) 0.6984(4) 0.0845(19) Uani 0.60 1 d PU A 1 0
Cl3' Cl 0.6684(6) 0.0458(5) 0.7905(6) 0.070(2) Uani 0.40 1 d PU A 2 0

loop_
_atom_site_aniso_label
_atom_site_aniso_U_11
_atom_site_aniso_U_22
_atom_site_aniso_U_33
_atom_site_aniso_U_23
_atom_site_aniso_U_13
_atom_site_aniso_U_12
Co1 0.0130(4) 0.0230(5) 0.0094(4) -0.0016(3) -0.0017(3) -0.0078(4)
Dy1 0.0130(2) 0.0174(2) 0.0086(2) -0.00160(15) -0.00143(16) -0.00673(18)
P1 0.0201(9) 0.0437(11) 0.0105(9) 0.0006(8) -0.0019(7) -0.0168(9)
S1 0.0298(10) 0.0639(13) 0.0100(9) 0.0035(8) -0.0020(7) -0.0264(10)
N1 0.029(3) 0.044(4) 0.014(3) 0.002(3) -0.007(2) -0.017(3)
N2 0.023(3) 0.034(3) 0.018(3) -0.003(2) -0.005(2) -0.012(3)
N3 0.029(3) 0.060(4) 0.016(3) -0.005(3) -0.002(3) -0.010(3)
N4 0.023(3) 0.061(4) 0.010(3) -0.005(3) -0.001(2) -0.017(3)
N5 0.043(4) 0.055(4) 0.020(3) 0.003(3) -0.007(3) -0.033(3)
N6 0.030(3) 0.037(3) 0.020(3) 0.002(2) -0.003(2) -0.017(3)
N7 0.055(10) 0.041(7) 0.068(10) 0.019(7) -0.024(8) -0.028(8)
O1 0.017(2) 0.020(2) 0.014(2) -0.0009(16) -0.0051(17) -0.0088(18)
O2 0.024(3) 0.023(2) 0.018(2) 0.0001(18) -0.0033(19) -0.015(2)
O3 0.014(2) 0.021(2) 0.012(2) -0.0002(17) -0.0026(16) -0.0083(18)
O4 0.013(2) 0.030(2) 0.016(2) 0.0019(19) -0.0042(17) -0.009(2)
O5 0.012(2) 0.018(2) 0.010(2) -0.0042(16) -0.0005(16) -0.0045(17)
O6 0.018(2) 0.017(2) 0.014(2) -0.0012(17) 0.0017(17) -0.0059(18)
O7 0.091(11) 0.049(6) 0.071(9) 0.030(7) -0.054(8) -0.041(8)
O8 0.106(12) 0.070(9) 0.107(13) 0.035(8) -0.070(11) -0.056(10)
O9 0.048(8) 0.055(7) 0.034(7) 0.020(6) -0.011(5) -0.010(6)
C1 0.017(3) 0.035(4) 0.020(4) 0.003(3) -0.009(3) -0.010(3)
C2 0.033(4) 0.039(4) 0.021(4) -0.009(3) -0.005(3) -0.017(4)
C3 0.032(4) 0.034(4) 0.021(3) -0.002(3) -0.011(3) -0.019(3)
C4 0.036(4) 0.042(4) 0.020(4) -0.011(3) -0.007(3) -0.021(4)
C5 0.027(4) 0.031(4) 0.027(4) -0.006(3) -0.004(3) -0.018(3)
C6 0.019(3) 0.019(3) 0.031(4) -0.004(3) -0.005(3) -0.009(3)
C7 0.014(3) 0.022(3) 0.015(3) -0.003(2) -0.005(2) -0.007(3)
C8 0.010(3) 0.014(3) 0.019(3) -0.006(2) -0.002(2) -0.001(2)
C9 0.025(4) 0.029(4) 0.023(4) 0.005(3) -0.006(3) -0.017(3)
C10 0.038(5) 0.074(6) 0.027(5) -0.030(4) -0.012(4) 0.017(5)
C11 0.016(3) 0.056(5) 0.020(4) -0.002(3) 0.001(3) -0.017(4)
C12 0.012(3) 0.035(4) 0.019(3) 0.000(3) -0.001(2) -0.011(3)
C13 0.013(3) 0.043(4) 0.018(3) -0.004(3) 0.000(3) -0.010(3)
C14 0.013(3) 0.022(3) 0.026(4) 0.000(3) -0.003(3) -0.010(3)
C15 0.020(3) 0.014(3) 0.018(3) 0.003(2) -0.009(2) -0.008(3)
C16 0.012(3) 0.017(3) 0.016(3) -0.002(2) 0.000(2) -0.004(3)
C17 0.015(3) 0.015(3) 0.016(3) 0.000(2) -0.004(2) -0.007(3)
C18 0.022(3) 0.034(4) 0.011(3) 0.007(3) -0.011(3) -0.015(3)
C19 0.058(6) 0.076(6) 0.021(4) 0.001(4) 0.000(4) -0.054(5)
C20 0.042(4) 0.028(3) 0.019(3) 0.006(3) -0.012(3) -0.015(3)
C21 0.025(4) 0.022(3) 0.024(3) 0.003(3) -0.010(3) -0.014(3)
C22 0.028(4) 0.025(3) 0.025(4) 0.009(3) -0.012(3) -0.015(3)
C23 0.027(4) 0.017(3) 0.037(4) 0.000(3) -0.012(3) -0.008(3)
C24 0.019(3) 0.021(3) 0.024(4) -0.004(3) -0.006(3) -0.006(3)
C25 0.018(3) 0.021(3) 0.018(3) 0.001(2) -0.009(2) -0.010(3)
C26 0.010(3) 0.021(3) 0.016(3) -0.003(2) -0.003(2) -0.009(2)
C27 0.016(3) 0.026(4) 0.013(3) -0.006(3) 0.002(3) -0.005(3)
C28 0.042(5) 0.038(4) 0.090(7) -0.016(5) -0.040(4) -0.003(4)
Cl1 0.0683(16) 0.0391(12) 0.0745(18) -0.0024(11) -0.0485(14) -0.0173(11)
Cl2 0.0282(10) 0.0372(10) 0.0388(11) -0.0092(8) -0.0061(8) -0.0121(9)
Cl3 0.038(2) 0.086(3) 0.121(5) -0.069(3) 0.030(3) -0.040(2)
Cl3' 0.043(3) 0.039(3) 0.128(7) -0.036(4) -0.060(4) 0.009(3)

loop_
_atom_type_symbol
_atom_type_description
_atom_type_scat_dispersion_real
_atom_type_scat_dispersion_imag
_atom_type_scat_source
C C 0.0033 0.0016 'International Tables Vol C Tables 4.2.6.8 and 6.1.1.4'
H H 0.0000 0.0000 'International Tables Vol C Tables 4.2.6.8 and 6.1.1.4'
N N 0.0061 0.0033 'International Tables Vol C Tables 4.2.6.8 and 6.1.1.4'
O O 0.0106 0.0060 'International Tables Vol C Tables 4.2.6.8 and 6.1.1.4'
P P 0.1023 0.0942 'International Tables Vol C Tables 4.2.6.8 and 6.1.1.4'
S S 0.1246 0.1234 'International Tables Vol C Tables 4.2.6.8 and 6.1.1.4'
Co Co 0.3494 0.9721 'International Tables Vol C Tables 4.2.6.8 and 6.1.1.4'
Dy Dy -0.1892 4.4098 'International Tables Vol C Tables 4.2.6.8 and 6.1.1.4'
Cl Cl 0.1484 0.1585 'International Tables Vol C Tables 4.2.6.8 and 6.1.1.4'

loop_
_geom_angle_atom_site_label_1
_geom_angle_atom_site_label_2
_geom_angle_atom_site_label_3
_geom_angle
_geom_angle_site_symmetry_1
_geom_angle_site_symmetry_3
_geom_angle_publ_flag
O3 Co1 N2 149.6(2) . . ?
O3 Co1 O5 77.49(16) . . ?
N2 Co1 O5 121.1(2) . . ?
O3 Co1 O1 78.18(16) . . ?
N2 Co1 O1 83.1(2) . . ?
O5 Co1 O1 76.43(16) . . ?
O3 Co1 N6 120.7(2) . . ?
N2 Co1 N6 86.9(2) . . ?
O5 Co1 N6 84.4(2) . . ?
O1 Co1 N6 149.6(2) . . ?
O3 Co1 N4 84.73(19) . . ?
N2 Co1 N4 84.9(2) . . ?
O5 Co1 N4 151.5(2) . . ?
O1 Co1 N4 121.6(2) . . ?
N6 Co1 N4 85.8(2) . . ?
O3 Co1 Dy1 46.59(12) . . ?
N2 Co1 Dy1 127.28(17) . . ?
O5 Co1 Dy1 46.09(11) . . ?
O1 Co1 Dy1 45.92(11) . . ?
N6 Co1 Dy1 128.30(17) . . ?
N4 Co1 Dy1 128.82(16) . . ?
O1 Dy1 O1 180.0 2_566 . ?
O1 Dy1 O5 66.51(14) 2_566 2_566 ?
O1 Dy1 O5 113.49(14) . 2_566 ?
O1 Dy1 O5 113.49(14) 2_566 . ?
O1 Dy1 O5 66.51(14) . . ?
O5 Dy1 O5 180.00(14) 2_566 . ?
O1 Dy1 O3 67.36(14) 2_566 2_566 ?
O1 Dy1 O3 112.64(14) . 2_566 ?
O5 Dy1 O3 66.44(14) 2_566 2_566 ?
O5 Dy1 O3 113.55(14) . 2_566 ?
O1 Dy1 O3 112.64(14) 2_566 . ?
O1 Dy1 O3 67.36(14) . . ?
O5 Dy1 O3 113.56(14) 2_566 . ?
O5 Dy1 O3 66.44(14) . . ?
O3 Dy1 O3 179.999(1) 2_566 . ?
O1 Dy1 O6 65.90(13) 2_566 . ?
O1 Dy1 O6 114.10(13) . . ?
O5 Dy1 O6 121.51(13) 2_566 . ?
O5 Dy1 O6 58.49(13) . . ?
O3 Dy1 O6 65.21(13) 2_566 . ?
O3 Dy1 O6 114.79(13) . . ?
O1 Dy1 O6 114.10(13) 2_566 2_566 ?
O1 Dy1 O6 65.90(13) . 2_566 ?
O5 Dy1 O6 58.49(13) 2_566 2_566 ?
O5 Dy1 O6 121.51(13) . 2_566 ?
O3 Dy1 O6 114.79(13) 2_566 2_566 ?
O3 Dy1 O6 65.21(13) . 2_566 ?
O6 Dy1 O6 179.998(2) . 2_566 ?
O1 Dy1 O4 64.20(13) 2_566 . ?
O1 Dy1 O4 115.80(13) . . ?
O5 Dy1 O4 65.75(13) 2_566 . ?
O5 Dy1 O4 114.26(13) . . ?
O3 Dy1 O4 121.63(13) 2_566 . ?
O3 Dy1 O4 58.37(13) . . ?
O6 Dy1 O4 117.87(13) . . ?
O6 Dy1 O4 62.13(13) 2_566 . ?
O1 Dy1 O4 115.80(13) 2_566 2_566 ?
O1 Dy1 O4 64.20(13) . 2_566 ?
O5 Dy1 O4 114.26(13) 2_566 2_566 ?
O5 Dy1 O4 65.74(13) . 2_566 ?
O3 Dy1 O4 58.37(13) 2_566 2_566 ?
O3 Dy1 O4 121.63(13) . 2_566 ?
O6 Dy1 O4 62.13(13) . 2_566 ?
O6 Dy1 O4 117.87(13) 2_566 2_566 ?
O4 Dy1 O4 180.0 . 2_566 ?
O1 Dy1 O2 58.58(13) 2_566 2_566 ?
O1 Dy1 O2 121.42(13) . 2_566 ?
O5 Dy1 O2 115.95(13) 2_566 2_566 ?
O5 Dy1 O2 64.05(13) . 2_566 ?
O3 Dy1 O2 114.48(13) 2_566 2_566 ?
O3 Dy1 O2 65.52(13) . 2_566 ?
O6 Dy1 O2 60.92(13) . 2_566 ?
O6 Dy1 O2 119.08(13) 2_566 2_566 ?
O4 Dy1 O2 62.55(12) . 2_566 ?
O4 Dy1 O2 117.45(12) 2_566 2_566 ?
O1 Dy1 O2 121.43(13) 2_566 . ?
O1 Dy1 O2 58.57(13) . . ?
O5 Dy1 O2 64.05(13) 2_566 . ?
O5 Dy1 O2 115.95(13) . . ?
O3 Dy1 O2 65.52(13) 2_566 . ?
O3 Dy1 O2 114.48(13) . . ?
O6 Dy1 O2 119.08(13) . . ?
O6 Dy1 O2 60.92(13) 2_566 . ?
O4 Dy1 O2 117.45(12) . . ?
O4 Dy1 O2 62.55(12) 2_566 . ?
O2 Dy1 O2 180.0 2_566 . ?
N3 P1 N1 105.4(3) . . ?
N3 P1 N5 105.6(3) . . ?
N1 P1 N5 106.1(3) . . ?
N3 P1 S1 113.5(2) . . ?
N1 P1 S1 112.9(2) . . ?
N5 P1 S1 112.6(2) . . ?
N2 N1 C1 112.8(5) . . ?
N2 N1 P1 113.7(4) . . ?
C1 N1 P1 120.4(5) . . ?
C2 N2 N1 111.4(6) . . ?
C2 N2 Co1 128.4(5) . . ?
N1 N2 Co1 118.9(4) . . ?
N4 N3 C10 114.9(6) . . ?
N4 N3 P1 114.5(5) . . ?
C10 N3 P1 121.1(5) . . ?
C11 N4 N3 112.9(6) . . ?
C11 N4 Co1 128.6(5) . . ?
N3 N4 Co1 118.3(4) . . ?
N6 N5 C19 112.6(6) . . ?
N6 N5 P1 113.9(5) . . ?
C19 N5 P1 121.8(6) . . ?
C20 N6 N5 111.4(6) . . ?
C20 N6 Co1 128.9(5) . . ?
N5 N6 Co1 119.0(5) . . ?
O9 N7 O7 122.7(17) . . ?
O9 N7 O8 121.1(14) . . ?
O7 N7 O8 116.1(14) . . ?
C8 O1 Co1 131.8(4) . . ?
C8 O1 Dy1 133.8(4) . . ?
Co1 O1 Dy1 94.32(15) . . ?
C7 O2 C9 116.4(5) . . ?
C7 O2 Dy1 114.2(4) . . ?
C9 O2 Dy1 129.1(4) . . ?
C17 O3 Co1 131.7(4) . . ?
C17 O3 Dy1 132.3(4) . . ?
Co1 O3 Dy1 94.30(16) . . ?
C16 O4 C18 115.9(5) . . ?
C16 O4 Dy1 114.9(3) . . ?
C18 O4 Dy1 126.5(4) . . ?
C26 O5 Co1 131.9(4) . . ?
C26 O5 Dy1 132.6(4) . . ?
Co1 O5 Dy1 94.44(15) . . ?
C25 O6 C27 115.5(5) . . ?
C25 O6 Dy1 114.8(4) . . ?
C27 O6 Dy1 128.2(4) . . ?
N2 C2 C3 126.6(7) . . ?
C8 C3 C4 119.8(6) . . ?
C8 C3 C2 122.5(6) . . ?
C4 C3 C2 117.6(6) . . ?
C5 C4 C3 121.5(7) . . ?
C4 C5 C6 119.5(6) . . ?
C5 C6 C7 121.0(6) . . ?
O2 C7 C6 125.8(6) . . ?
O2 C7 C8 113.5(5) . . ?
C6 C7 C8 120.8(6) . . ?
O1 C8 C3 123.0(6) . . ?
O1 C8 C7 119.7(6) . . ?
C3 C8 C7 117.3(6) . . ?
N4 C11 C12 126.2(6) . . ?
C17 C12 C13 119.3(6) . . ?
C17 C12 C11 124.0(6) . . ?
C13 C12 C11 116.3(6) . . ?
C14 C13 C12 122.0(6) . . ?
C13 C14 C15 119.5(6) . . ?
C16 C15 C14 120.5(6) . . ?
O4 C16 C15 125.1(6) . . ?
O4 C16 C17 113.4(5) . . ?
C15 C16 C17 121.4(6) . . ?
O3 C17 C12 123.8(6) . . ?
O3 C17 C16 118.8(5) . . ?
C12 C17 C16 117.4(6) . . ?
N6 C20 C21 125.8(6) . . ?
C26 C21 C22 119.4(6) . . ?
C26 C21 C20 123.9(6) . . ?
C22 C21 C20 116.6(6) . . ?
C23 C22 C21 121.3(6) . . ?
C22 C23 C24 120.2(6) . . ?
C25 C24 C23 120.2(6) . . ?
O6 C25 C24 125.0(6) . . ?
O6 C25 C26 113.2(5) . . ?
C24 C25 C26 121.8(6) . . ?
O5 C26 C25 119.5(6) . . ?
O5 C26 C21 123.4(6) . . ?
C25 C26 C21 117.1(6) . . ?
O10C O10 O10A 131.7(19) . . ?
O10C O10 O10B 77.9(16) . . ?
O10A O10 O10B 110.6(15) . . ?
Cl3' C28 Cl1 126.9(6) . . ?
Cl3' C28 Cl2 116.2(5) . . ?
Cl1 C28 Cl2 111.6(5) . . ?
Cl3' C28 Cl3 50.8(5) . . ?
Cl1 C28 Cl3 97.3(6) . . ?
Cl2 C28 Cl3 103.2(5) . . ?

loop_
_geom_bond_atom_site_label_1
_geom_bond_atom_site_label_2
_geom_bond_distance
_geom_bond_site_symmetry_2
_geom_bond_publ_flag
Co1 O3 2.076(4) . ?
Co1 N2 2.087(6) . ?
Co1 O5 2.092(4) . ?
Co1 O1 2.105(4) . ?
Co1 N6 2.106(6) . ?
Co1 N4 2.132(6) . ?
Co1 Dy1 3.2808(9) . ?
Dy1 O1 2.363(4) 2_566 ?
Dy1 O1 2.363(4) . ?
Dy1 O5 2.371(4) 2_566 ?
Dy1 O5 2.371(4) . ?
Dy1 O3 2.390(4) 2_566 ?
Dy1 O3 2.390(4) . ?
Dy1 O6 2.878(4) . ?
Dy1 O6 2.878(4) 2_566 ?
Dy1 O4 2.882(4) . ?
Dy1 O4 2.882(4) 2_566 ?
Dy1 O2 2.907(4) 2_566 ?
Dy1 O2 2.907(4) . ?
P1 N3 1.659(7) . ?
P1 N1 1.662(6) . ?
P1 N5 1.667(7) . ?
P1 S1 1.926(2) . ?
N1 N2 1.451(8) . ?
N1 C1 1.469(8) . ?
N2 C2 1.304(9) . ?
N3 N4 1.446(8) . ?
N3 C10 1.461(11) . ?
N4 C11 1.276(9) . ?
N5 N6 1.452(8) . ?
N5 C19 1.459(9) . ?
N6 C20 1.304(9) . ?
N7 O9 1.212(17) . ?
N7 O7 1.230(18) . ?
N7 O8 1.39(2) . ?
O1 C8 1.315(7) . ?
O2 C7 1.368(7) . ?
O2 C9 1.422(8) . ?
O3 C17 1.311(7) . ?
O4 C16 1.362(7) . ?
O4 C18 1.432(7) . ?
O5 C26 1.310(7) . ?
O6 C25 1.359(7) . ?
O6 C27 1.437(7) . ?
C2 C3 1.438(10) . ?
C3 C8 1.409(9) . ?
C3 C4 1.410(10) . ?
C4 C5 1.360(10) . ?
C5 C6 1.381(10) . ?
C6 C7 1.384(9) . ?
C7 C8 1.420(9) . ?
C11 C12 1.435(9) . ?
C12 C17 1.411(9) . ?
C12 C13 1.419(9) . ?
C13 C14 1.360(9) . ?
C14 C15 1.395(9) . ?
C15 C16 1.378(8) . ?
C16 C17 1.430(9) . ?
C20 C21 1.427(10) . ?
C21 C26 1.423(9) . ?
C21 C22 1.424(9) . ?
C22 C23 1.347(10) . ?
C23 C24 1.400(10) . ?
C24 C25 1.369(9) . ?
C25 C26 1.419(9) . ?
O10 O10C 1.31(3) . ?
O10 O10A 1.61(3) . ?
O10 O10B 1.78(3) . ?
C28 Cl3' 1.625(10) . ?
C28 Cl1 1.715(9) . ?
C28 Cl2 1.767(9) . ?
C28 Cl3 1.937(12) . ?
